data_4080077
loop_
_publ_author_name
'Mak, Kar Hang Garvin'
'Chan, Pek Ke'
'Fan, Wai Yip'
'Ganguly, Rakesh'
'Leong, Weng Kee'

_publ_section_title
;
 Photochemical Reaction of Cp*Ir(CO)2with C6F5X (X = CN, F): Formation of
 Diiridium(II) Complexes
;
_journal_issue 4
_journal_name_full Organometallics
_journal_page_first 1053
_journal_paper_doi 10.1021/om301055h
_journal_volume 32
_journal_year 2013
_chemical_formula_moiety 'C18 H15 F4 Ir N O'
_chemical_formula_sum 'C18 H15 F4 Ir N O'
_chemical_formula_weight 529.51
_chemical_name_systematic
; 
 ? 
;
_space_group_IT_number 2
_symmetry_cell_setting triclinic
_symmetry_space_group_name_Hall '-P 1'
_symmetry_space_group_name_H-M 'P -1'
_atom_sites_solution_hydrogens geom
_atom_sites_solution_primary direct
_atom_sites_solution_secondary difmap
_audit_creation_method SHELXL-97
_cell_angle_alpha 71.959(3)
_cell_angle_beta 76.304(3)
_cell_angle_gamma 65.008(3)
_cell_formula_units_Z 2
_cell_length_a 8.4450(4)
_cell_length_b 9.4692(5)
_cell_length_c 11.7555(6)
_cell_measurement_reflns_used 3371
_cell_measurement_temperature 103(2)
_cell_measurement_theta_max 22.94
_cell_measurement_theta_min 2.44
_cell_volume 804.00(7)
_computing_cell_refinement 'Bruker SAINT'
_computing_data_collection 'Bruker APEX2'
_computing_data_reduction 'Bruker SAINT'
_computing_molecular_graphics 'Bruker SHELXTL'
_computing_publication_material 'Bruker SHELXTL'
_computing_structure_refinement 'SHELXL-97 (Sheldrick, 1997)'
_computing_structure_solution 'SHELXS-97 (Sheldrick, 1990)'
_diffrn_ambient_temperature 103(2)
_diffrn_measured_fraction_theta_full 0.998
_diffrn_measured_fraction_theta_max 0.998
_diffrn_measurement_device_type 'Bruker APEX-II CCD'
_diffrn_measurement_method '\f and \w scans'
_diffrn_radiation_monochromator graphite
_diffrn_radiation_source 'fine-focus sealed tube'
_diffrn_radiation_type MoK\a
_diffrn_radiation_wavelength 0.71073
_diffrn_reflns_av_R_equivalents 0.0655
_diffrn_reflns_av_sigmaI/netI 0.0765
_diffrn_reflns_limit_h_max 9
_diffrn_reflns_limit_h_min -10
_diffrn_reflns_limit_k_max 11
_diffrn_reflns_limit_k_min -11
_diffrn_reflns_limit_l_max 14
_diffrn_reflns_limit_l_min -14
_diffrn_reflns_number 11609
_diffrn_reflns_theta_full 26.36
_diffrn_reflns_theta_max 26.36
_diffrn_reflns_theta_min 2.68
_exptl_absorpt_coefficient_mu 8.352
_exptl_absorpt_correction_T_max 0.8508
_exptl_absorpt_correction_T_min 0.4889
_exptl_absorpt_correction_type multi-scan
_exptl_absorpt_process_details sadabs
_exptl_crystal_colour red
_exptl_crystal_density_diffrn 2.187
_exptl_crystal_density_method 'not measured'
_exptl_crystal_description needle
_exptl_crystal_F_000 502
_exptl_crystal_size_max 0.10
_exptl_crystal_size_mid 0.06
_exptl_crystal_size_min 0.02
_refine_diff_density_max 1.767
_refine_diff_density_min -1.921
_refine_diff_density_rms 0.247
_refine_ls_extinction_method none
_refine_ls_goodness_of_fit_ref 1.043
_refine_ls_hydrogen_treatment constr
_refine_ls_matrix_type full
_refine_ls_number_parameters 231
_refine_ls_number_reflns 3276
_refine_ls_number_restraints 0
_refine_ls_restrained_S_all 1.043
_refine_ls_R_factor_all 0.0547
_refine_ls_R_factor_gt 0.0401
_refine_ls_shift/su_max 0.000
_refine_ls_shift/su_mean 0.000
_refine_ls_structure_factor_coef Fsqd
_refine_ls_weighting_details 'calc w=1/[\s^2^(Fo^2^)+(0.0372P)^2^+0.5843P] where P=(Fo^2^+2Fc^2^)/3'
_refine_ls_weighting_scheme calc
_refine_ls_wR_factor_gt 0.0797
_refine_ls_wR_factor_ref 0.0847
_reflns_number_gt 2796
_reflns_number_total 3276
_reflns_threshold_expression >2sigma(I)
_cod_data_source_file om301055h_si_002.cif
_cod_data_source_block 4
_cod_depositor_comments
;
The following automatic conversions were performed:

'_symmetry_cell_setting' value 'Triclinic' changed to 'triclinic'
according to the built-in table from CIF Core dictionary named
'cif_core.dic' version 2.4.1 from 2010-06-29.

Automatic conversion script
Id: cif_fix_values 1715 2011-07-08 13:25:40Z adriana 
;
_cod_original_sg_symbol_H-M P-1
_cod_database_code 4080077

loop_
_symmetry_equiv_pos_as_xyz
'x, y, z'
'-x, -y, -z'

loop_
_atom_site_label
_atom_site_type_symbol
_atom_site_fract_x
_atom_site_fract_y
_atom_site_fract_z
_atom_site_U_iso_or_equiv
_atom_site_adp_type
_atom_site_occupancy
_atom_site_symmetry_multiplicity
_atom_site_calc_flag
_atom_site_refinement_flags
Ir1 Ir 0.57941(4) 0.51917(3) 0.37812(3) 0.01338(11) Uani 1 1 d .
C1 C 0.6632(9) 0.6305(8) 0.4375(6) 0.0151(16) Uani 1 1 d .
C2 C 0.8074(9) 0.4409(9) 0.2388(6) 0.0171(16) Uani 1 1 d .
C3 C 0.8270(10) 0.3079(9) 0.3456(7) 0.0186(17) Uani 1 1 d .
C4 C 0.6872(9) 0.2549(9) 0.3610(7) 0.0175(17) Uani 1 1 d .
C5 C 0.5722(9) 0.3579(9) 0.2710(6) 0.0163(16) Uani 1 1 d .
C6 C 0.6493(9) 0.4736(9) 0.1937(7) 0.0183(17) Uani 1 1 d .
C2A C 0.9366(10) 0.5178(10) 0.1818(7) 0.0247(19) Uani 1 1 d .
H2A1 H 1.0312 0.4514 0.1318 0.037 Uiso 1 1 calc R
H2A2 H 0.9864 0.5285 0.2445 0.037 Uiso 1 1 calc R
H2A3 H 0.8779 0.6242 0.1313 0.037 Uiso 1 1 calc R
C3A C 0.9853(10) 0.2265(10) 0.4113(7) 0.0244(19) Uani 1 1 d .
H3A1 H 0.9583 0.1595 0.4894 0.037 Uiso 1 1 calc R
H3A2 H 1.0184 0.3074 0.4241 0.037 Uiso 1 1 calc R
H3A3 H 1.0830 0.1592 0.3636 0.037 Uiso 1 1 calc R
C4A C 0.6720(11) 0.1072(9) 0.4454(7) 0.0237(18) Uani 1 1 d .
H4A1 H 0.7466 0.0147 0.4110 0.036 Uiso 1 1 calc R
H4A2 H 0.5492 0.1167 0.4589 0.036 Uiso 1 1 calc R
H4A3 H 0.7100 0.0924 0.5223 0.036 Uiso 1 1 calc R
C5A C 0.4274(10) 0.3286(10) 0.2449(7) 0.0233(19) Uani 1 1 d .
H5A1 H 0.4732 0.2626 0.1858 0.035 Uiso 1 1 calc R
H5A2 H 0.3364 0.4313 0.2122 0.035 Uiso 1 1 calc R
H5A3 H 0.3765 0.2725 0.3194 0.035 Uiso 1 1 calc R
C6A C 0.5883(10) 0.5892(9) 0.0810(7) 0.0233(18) Uani 1 1 d .
H6A1 H 0.6267 0.6785 0.0653 0.035 Uiso 1 1 calc R
H6A2 H 0.4595 0.6303 0.0887 0.035 Uiso 1 1 calc R
H6A3 H 0.6380 0.5359 0.0141 0.035 Uiso 1 1 calc R
C7 C 0.3676(9) 0.7228(9) 0.3133(6) 0.0158(16) Uani 1 1 d .
C8 C 0.3877(10) 0.8646(9) 0.2460(7) 0.0210(18) Uani 1 1 d .
C9 C 0.2676(10) 0.9902(9) 0.1784(7) 0.0212(18) Uani 1 1 d .
C10 C 0.1063(10) 0.9843(9) 0.1736(7) 0.0202(17) Uani 1 1 d .
C11 C 0.0783(9) 0.8478(9) 0.2405(7) 0.0167(16) Uani 1 1 d .
C12 C 0.2046(10) 0.7216(9) 0.3077(7) 0.0173(16) Uani 1 1 d .
C13 C -0.0198(10) 1.1108(9) 0.0997(7) 0.0188(17) Uani 1 1 d .
F1 F 0.5415(6) 0.8816(5) 0.2416(4) 0.0278(11) Uani 1 1 d .
F2 F 0.3012(6) 1.1202(5) 0.1143(4) 0.0288(11) Uani 1 1 d .
F3 F -0.0754(5) 0.8363(5) 0.2398(4) 0.0224(10) Uani 1 1 d .
F4 F 0.1601(5) 0.5942(5) 0.3700(4) 0.0195(10) Uani 1 1 d .
N1 N -0.1177(10) 1.2095(9) 0.0382(6) 0.0304(17) Uani 1 1 d .
O1 O 0.7317(7) 0.6972(6) 0.4626(5) 0.0199(12) Uani 1 1 d .

loop_
_atom_site_aniso_label
_atom_site_aniso_U_11
_atom_site_aniso_U_22
_atom_site_aniso_U_33
_atom_site_aniso_U_23
_atom_site_aniso_U_13
_atom_site_aniso_U_12
Ir1 0.01042(16) 0.01243(17) 0.01746(17) -0.00472(12) -0.00295(11) -0.00301(12)
C1 0.013(4) 0.007(4) 0.015(4) 0.000(3) -0.003(3) 0.005(3)
C2 0.015(4) 0.016(4) 0.019(4) -0.014(3) 0.008(3) -0.002(3)
C3 0.015(4) 0.018(4) 0.021(4) -0.012(3) -0.002(3) 0.000(3)
C4 0.016(4) 0.008(4) 0.025(4) -0.011(3) -0.003(3) 0.003(3)
C5 0.014(4) 0.013(4) 0.020(4) -0.013(3) 0.002(3) 0.001(3)
C6 0.013(4) 0.023(5) 0.024(4) -0.008(3) -0.003(3) -0.009(3)
C2A 0.014(4) 0.033(5) 0.026(5) -0.007(4) 0.001(3) -0.009(4)
C3A 0.016(4) 0.029(5) 0.026(4) -0.010(4) -0.003(3) -0.005(4)
C4A 0.026(4) 0.013(4) 0.029(5) -0.004(3) -0.002(4) -0.006(4)
C5A 0.021(4) 0.036(5) 0.018(4) -0.013(4) 0.004(3) -0.015(4)
C6A 0.022(4) 0.020(5) 0.021(4) -0.003(4) -0.001(3) -0.004(4)
C7 0.010(4) 0.025(5) 0.017(4) -0.007(3) 0.001(3) -0.011(3)
C8 0.017(4) 0.017(4) 0.029(5) -0.004(4) -0.005(3) -0.006(3)
C9 0.024(4) 0.018(4) 0.025(4) -0.009(4) -0.002(3) -0.009(4)
C10 0.019(4) 0.015(4) 0.028(4) -0.010(4) -0.005(3) -0.003(3)
C11 0.009(4) 0.021(4) 0.025(4) -0.013(3) -0.005(3) -0.003(3)
C12 0.018(4) 0.009(4) 0.021(4) -0.003(3) -0.003(3) -0.002(3)
C13 0.018(4) 0.011(4) 0.024(4) -0.009(4) -0.001(4) -0.001(3)
F1 0.024(3) 0.026(3) 0.037(3) 0.003(2) -0.013(2) -0.016(2)
F2 0.033(3) 0.019(3) 0.037(3) 0.009(2) -0.017(2) -0.017(2)
F3 0.016(2) 0.021(3) 0.032(3) -0.006(2) -0.0061(19) -0.0069(19)
F4 0.018(2) 0.017(2) 0.025(2) -0.0030(19) -0.0031(19) -0.0089(19)
N1 0.032(4) 0.021(4) 0.032(4) -0.011(3) -0.001(4) -0.002(4)
O1 0.017(3) 0.018(3) 0.028(3) -0.009(2) -0.005(2) -0.007(2)

loop_
_atom_type_symbol
_atom_type_description
_atom_type_scat_dispersion_real
_atom_type_scat_dispersion_imag
_atom_type_scat_source
C C 0.0033 0.0016 'International Tables Vol C Tables 4.2.6.8 and 6.1.1.4'
H H 0.0000 0.0000 'International Tables Vol C Tables 4.2.6.8 and 6.1.1.4'
F F 0.0171 0.0103 'International Tables Vol C Tables 4.2.6.8 and 6.1.1.4'
Ir Ir -1.4442 7.9887 'International Tables Vol C Tables 4.2.6.8 and 6.1.1.4'
N N 0.0061 0.0033 'International Tables Vol C Tables 4.2.6.8 and 6.1.1.4'
O O 0.0106 0.0060 'International Tables Vol C Tables 4.2.6.8 and 6.1.1.4'

loop_
_geom_angle_atom_site_label_1
_geom_angle_atom_site_label_2
_geom_angle_atom_site_label_3
_geom_angle
_geom_angle_site_symmetry_3
C1 Ir1 C7 93.6(3) .
C1 Ir1 C2 98.0(3) .
C7 Ir1 C2 114.9(3) .
C1 Ir1 C6 126.9(3) .
C7 Ir1 C6 87.6(3) .
C2 Ir1 C6 37.3(3) .
C1 Ir1 C3 101.6(3) .
C7 Ir1 C3 150.1(3) .
C2 Ir1 C3 38.0(3) .
C6 Ir1 C3 62.7(3) .
C1 Ir1 C5 160.2(3) .
C7 Ir1 C5 97.5(3) .
C2 Ir1 C5 62.4(3) .
C6 Ir1 C5 37.9(3) .
C3 Ir1 C5 61.6(3) .
C1 Ir1 C4 133.5(3) .
C7 Ir1 C4 132.5(3) .
C2 Ir1 C4 61.5(3) .
C6 Ir1 C4 61.6(3) .
C3 Ir1 C4 36.1(3) .
C5 Ir1 C4 36.2(3) .
C1 Ir1 Ir1 78.2(2) 2_666
C7 Ir1 Ir1 94.65(19) 2_666
C2 Ir1 Ir1 150.5(2) 2_666
C6 Ir1 Ir1 154.65(19) 2_666
C3 Ir1 Ir1 113.46(19) 2_666
C5 Ir1 Ir1 117.01(19) 2_666
C4 Ir1 Ir1 99.80(19) 2_666
O1 C1 Ir1 171.5(6) .
C6 C2 C3 107.7(6) .
C6 C2 C2A 126.3(7) .
C3 C2 C2A 125.8(7) .
C6 C2 Ir1 71.3(4) .
C3 C2 Ir1 71.8(4) .
C2A C2 Ir1 126.5(5) .
C4 C3 C2 108.2(6) .
C4 C3 C3A 126.8(7) .
C2 C3 C3A 124.1(7) .
C4 C3 Ir1 74.9(4) .
C2 C3 Ir1 70.3(4) .
C3A C3 Ir1 128.7(5) .
C3 C4 C5 108.8(7) .
C3 C4 C4A 126.2(7) .
C5 C4 C4A 124.6(7) .
C3 C4 Ir1 69.0(4) .
C5 C4 Ir1 70.2(4) .
C4A C4 Ir1 132.2(5) .
C4 C5 C6 107.4(6) .
C4 C5 C5A 125.3(7) .
C6 C5 C5A 126.0(7) .
C4 C5 Ir1 73.6(4) .
C6 C5 Ir1 69.1(4) .
C5A C5 Ir1 133.0(5) .
C2 C6 C5 107.9(6) .
C2 C6 C6A 125.4(7) .
C5 C6 C6A 126.3(6) .
C2 C6 Ir1 71.3(4) .
C5 C6 Ir1 73.0(4) .
C6A C6 Ir1 127.1(5) .
C8 C7 C12 112.7(7) .
C8 C7 Ir1 121.9(5) .
C12 C7 Ir1 123.8(5) .
F1 C8 C9 115.3(7) .
F1 C8 C7 119.1(6) .
C9 C8 C7 125.5(7) .
F2 C9 C8 121.0(7) .
F2 C9 C10 118.6(7) .
C8 C9 C10 120.3(7) .
C11 C10 C9 116.5(7) .
C11 C10 C13 121.6(7) .
C9 C10 C13 121.9(7) .
F3 C11 C10 118.9(6) .
F3 C11 C12 119.5(7) .
C10 C11 C12 121.5(7) .
F4 C12 C11 115.6(6) .
F4 C12 C7 121.0(6) .
C11 C12 C7 123.4(7) .
N1 C13 C10 178.1(8) .

loop_
_geom_bond_atom_site_label_1
_geom_bond_atom_site_label_2
_geom_bond_distance
_geom_bond_site_symmetry_2
Ir1 C1 1.849(8) .
Ir1 C7 2.078(7) .
Ir1 C2 2.234(7) .
Ir1 C6 2.234(7) .
Ir1 C3 2.254(7) .
Ir1 C5 2.287(7) .
Ir1 C4 2.331(7) .
Ir1 Ir1 2.8442(6) 2_666
C1 O1 1.152(9) .
C2 C6 1.430(10) .
C2 C3 1.460(11) .
C2 C2A 1.480(10) .
C3 C4 1.422(10) .
C3 C3A 1.492(10) .
C4 C5 1.436(10) .
C4 C4A 1.479(10) .
C5 C6 1.468(10) .
C5 C5A 1.478(10) .
C6 C6A 1.472(10) .
C7 C8 1.389(11) .
C7 C12 1.399(10) .
C8 F1 1.361(8) .
C8 C9 1.361(11) .
C9 F2 1.335(9) .
C9 C10 1.402(10) .
C10 C11 1.374(11) .
C10 C13 1.428(11) .
C11 F3 1.349(8) .
C11 C12 1.388(10) .
C12 F4 1.355(8) .
C13 N1 1.136(10) .
